data_7052231
loop_
_publ_author_name
'Kumar, K. V. P. Pavan'
'Kumar, N. Satish'
'Kumara Swamy, K. C.'

_publ_section_title
;
 Structurally diverse penta- and hexacoordinate phosphorus compounds
 from the reaction of diethyl or diisopropyl azodicarboxylates with
 phosphorus(iii) compounds
;
_journal_issue 5
_journal_name_full 'New Journal of Chemistry'
_journal_page_first 717
_journal_paper_doi 10.1039/b514839a
_journal_volume 30
_journal_year 2006
_chemical_formula_sum 'C33 H45 N4 O6 P S'
_chemical_formula_weight 656.76
_chemical_name_systematic
;
?
;
_space_group_IT_number 14
_symmetry_cell_setting monoclinic
_symmetry_space_group_name_Hall '-P 2ybc'
_symmetry_space_group_name_H-M 'P 1 21/c 1'
_atom_sites_solution_hydrogens geom
_atom_sites_solution_primary direct
_atom_sites_solution_secondary difmap
_audit_creation_method SHELXL-97
_cell_angle_alpha 90.00
_cell_angle_beta 111.8530(10)
_cell_angle_gamma 90.00
_cell_formula_units_Z 8
_cell_length_a 19.6085(11)
_cell_length_b 19.8928(11)
_cell_length_c 19.3009(11)
_cell_measurement_temperature 273(2)
_cell_volume 6987.7(7)
_computing_structure_refinement 'SHELXL-97 (Sheldrick, 1997)'
_computing_structure_solution 'SHELXS-97 (Sheldrick, 1990)'
_diffrn_ambient_temperature 273(2)
_diffrn_measured_fraction_theta_full 1.000
_diffrn_measured_fraction_theta_max 1.000
_diffrn_radiation_monochromator graphite
_diffrn_radiation_source 'fine-focus sealed tube'
_diffrn_radiation_type MoK\a
_diffrn_radiation_wavelength 0.71073
_diffrn_reflns_av_R_equivalents 0.0438
_diffrn_reflns_av_sigmaI/netI 0.0339
_diffrn_reflns_limit_h_max 23
_diffrn_reflns_limit_h_min -23
_diffrn_reflns_limit_k_max 23
_diffrn_reflns_limit_k_min -23
_diffrn_reflns_limit_l_max 22
_diffrn_reflns_limit_l_min -22
_diffrn_reflns_number 66529
_diffrn_reflns_theta_full 25.00
_diffrn_reflns_theta_max 25.00
_diffrn_reflns_theta_min 1.52
_exptl_absorpt_coefficient_mu 0.186
_exptl_absorpt_correction_T_max 0.9638
_exptl_absorpt_correction_T_min 0.9464
_exptl_absorpt_correction_type 'empirical, sadabs'
_exptl_crystal_colour colourless
_exptl_crystal_density_diffrn 1.249
_exptl_crystal_density_method 'not measured'
_exptl_crystal_description needles
_exptl_crystal_F_000 2800
_exptl_crystal_size_max 0.30
_exptl_crystal_size_mid 0.20
_exptl_crystal_size_min 0.20
_refine_diff_density_max 0.662
_refine_diff_density_min -0.369
_refine_diff_density_rms 0.051
_refine_ls_extinction_method none
_refine_ls_goodness_of_fit_ref 1.031
_refine_ls_hydrogen_treatment mixed
_refine_ls_matrix_type full
_refine_ls_number_parameters 835
_refine_ls_number_reflns 12295
_refine_ls_number_restraints 0
_refine_ls_restrained_S_all 1.031
_refine_ls_R_factor_all 0.0686
_refine_ls_R_factor_gt 0.0484
_refine_ls_shift/su_max 0.005
_refine_ls_shift/su_mean 0.000
_refine_ls_structure_factor_coef Fsqd
_refine_ls_weighting_details 'calc w=1/[\s^2^(Fo^2^)+(0.0909P)^2^+0.0000P] where P=(Fo^2^+2Fc^2^)/3'
_refine_ls_weighting_scheme calc
_refine_ls_wR_factor_gt 0.1352
_refine_ls_wR_factor_ref 0.1445
_reflns_number_gt 8825
_reflns_number_total 12295
_reflns_threshold_expression >2sigma(I)
_cod_data_source_file b514839a.txt
_cod_data_source_block compd18
_cod_depositor_comments
;
The following automatic conversions were performed:
'_symmetry_cell_setting' value 'MONOCLINIC' changed to 'monoclinic'
according to '/home/saulius/struct/CIF-dictionaries/cif_core.dic'
dictionary named 'cif_core.dic' version 2.4.1 from 2010-06-29.

Automatic conversion script
Id: cif_fix_enum 1527 2010-12-29 10:47:43Z saulius 
;
_cod_original_sg_symbol_H-M p_21/c
_cod_database_code 7052231

loop_
_symmetry_equiv_pos_as_xyz
'x, y, z'
'-x, y+1/2, -z+1/2'
'-x, -y, -z'
'x, -y-1/2, z-1/2'

loop_
_atom_site_label
_atom_site_type_symbol
_atom_site_fract_x
_atom_site_fract_y
_atom_site_fract_z
_atom_site_U_iso_or_equiv
_atom_site_adp_type
_atom_site_occupancy
_atom_site_symmetry_multiplicity
_atom_site_calc_flag
_atom_site_refinement_flags
_atom_site_disorder_assembly
_atom_site_disorder_group
S2 S 1.00314(3) 0.28363(3) 0.21643(3) 0.03853(15) Uani 1 1 d . . .
P2 P 0.97835(3) 0.40067(3) 0.17966(3) 0.03968(16) Uani 1 1 d . . .
O9 O 0.92679(8) 0.36756(8) 0.09397(8) 0.0419(4) Uani 1 1 d . . .
O7 O 0.90440(9) 0.39221(7) 0.20294(9) 0.0465(4) Uani 1 1 d . . .
O8 O 1.02937(9) 0.42174(7) 0.26676(9) 0.0449(4) Uani 1 1 d . . .
O10 O 0.93326(9) 0.29577(8) 0.00838(9) 0.0483(4) Uani 1 1 d . . .
C45 C 1.05747(12) 0.30853(11) 0.30864(12) 0.0365(5) Uani 1 1 d . . .
N5 N 1.05282(11) 0.39292(9) 0.14963(11) 0.0428(5) Uani 1 1 d . . .
N6 N 1.03900(11) 0.34786(10) 0.08855(11) 0.0438(5) Uani 1 1 d . . .
C50 C 1.06196(12) 0.37668(11) 0.32308(13) 0.0383(5) Uani 1 1 d . . .
C34 C 0.87253(13) 0.33211(11) 0.20695(12) 0.0396(5) Uani 1 1 d . . .
N7 N 0.95800(12) 0.48371(10) 0.15373(12) 0.0497(5) Uani 1 1 d . . .
C46 C 1.09444(12) 0.26135(11) 0.36174(13) 0.0405(5) Uani 1 1 d . . .
H46 H 1.0909 0.2159 0.3498 0.049 Uiso 1 1 calc R . .
C49 C 1.10022(13) 0.40000(11) 0.39639(13) 0.0417(5) Uani 1 1 d . . .
C39 C 0.91344(12) 0.27326(11) 0.21600(12) 0.0385(5) Uani 1 1 d . . .
C60 C 0.97008(13) 0.33739(11) 0.06316(13) 0.0409(5) Uani 1 1 d . . .
C47 C 1.13663(13) 0.28262(12) 0.43269(13) 0.0435(6) Uani 1 1 d . . .
C48 C 1.13741(13) 0.35132(12) 0.44822(14) 0.0465(6) Uani 1 1 d . . .
H48 H 1.1647 0.3654 0.4966 0.056 Uiso 1 1 calc R . .
C35 C 0.80005(13) 0.32932(12) 0.20474(13) 0.0448(6) Uani 1 1 d . . .
O12 O 1.15013(11) 0.42182(11) 0.12319(12) 0.0747(6) Uani 1 1 d . . .
C61 C 0.97780(14) 0.24878(13) -0.01619(14) 0.0516(6) Uani 1 1 d . . .
H61 H 1.0200 0.2725 -0.0200 0.062 Uiso 1 1 calc R . .
C36 C 0.77386(14) 0.26555(14) 0.21047(14) 0.0505(6) Uani 1 1 d . . .
H36 H 0.7261 0.2622 0.2093 0.061 Uiso 1 1 calc R . .
C51 C 1.09645(14) 0.47364(12) 0.41876(14) 0.0513(6) Uani 1 1 d . . .
C38 C 0.88481(13) 0.21067(12) 0.22097(13) 0.0445(6) Uani 1 1 d . . .
H38 H 0.9132 0.1721 0.2263 0.053 Uiso 1 1 calc R . .
C37 C 0.81371(14) 0.20632(13) 0.21789(14) 0.0498(6) Uani 1 1 d . . .
C56 C 1.11423(15) 0.43272(13) 0.16825(16) 0.0550(7) Uani 1 1 d . . .
O11 O 1.13197(13) 0.47323(12) 0.21742(13) 0.0923(8) Uani 1 1 d . . .
C54 C 1.01572(16) 0.49017(15) 0.40386(17) 0.0660(8) Uani 1 1 d . . .
H54A H 1.0115 0.5366 0.4151 0.099 Uiso 1 1 calc R . .
H54B H 0.9987 0.4624 0.4348 0.099 Uiso 1 1 calc R . .
H54C H 0.9865 0.4818 0.3523 0.099 Uiso 1 1 calc R . .
C40 C 0.75533(15) 0.39326(14) 0.20136(16) 0.0595(7) Uani 1 1 d . . .
C55 C 1.17945(15) 0.23335(14) 0.49261(16) 0.0641(8) Uani 1 1 d . . .
H55A H 1.1500 0.2196 0.5203 0.096 Uiso 1 1 calc R . .
H55B H 1.2236 0.2544 0.5257 0.096 Uiso 1 1 calc R . .
H55C H 1.1919 0.1947 0.4699 0.096 Uiso 1 1 calc R . .
C52 C 1.14003(19) 0.48467(15) 0.50211(16) 0.0746(9) Uani 1 1 d . . .
H52A H 1.1911 0.4757 0.5131 0.112 Uiso 1 1 calc R . .
H52B H 1.1221 0.4549 0.5306 0.112 Uiso 1 1 calc R . .
H52C H 1.1343 0.5304 0.5149 0.112 Uiso 1 1 calc R . .
C66 C 0.95962(19) 0.51297(15) 0.08955(18) 0.0745(9) Uani 1 1 d . . .
H66 H 0.9696 0.4918 0.0514 0.089 Uiso 1 1 calc R . .
C62 C 0.92892(18) 0.2246(2) -0.09134(18) 0.0903(11) Uani 1 1 d . . .
H62A H 0.8879 0.2009 -0.0873 0.135 Uiso 1 1 calc R . .
H62B H 0.9559 0.1949 -0.1110 0.135 Uiso 1 1 calc R . .
H62C H 0.9114 0.2623 -0.1242 0.135 Uiso 1 1 calc R . .
C53 C 1.12670(18) 0.52166(13) 0.37537(18) 0.0706(9) Uani 1 1 d . . .
H53A H 1.0998 0.5160 0.3228 0.106 Uiso 1 1 calc R . .
H53B H 1.1777 0.5120 0.3867 0.106 Uiso 1 1 calc R . .
H53C H 1.1216 0.5672 0.3893 0.106 Uiso 1 1 calc R . .
N8 N 0.9319(2) 0.59184(12) 0.15576(19) 0.1001(11) Uani 1 1 d . . .
C42 C 0.79385(18) 0.43291(17) 0.27428(19) 0.0810(10) Uani 1 1 d . . .
H42A H 0.7952 0.4061 0.3161 0.121 Uiso 1 1 calc R . .
H42B H 0.7672 0.4737 0.2731 0.121 Uiso 1 1 calc R . .
H42C H 0.8431 0.4437 0.2790 0.121 Uiso 1 1 calc R . .
C43 C 0.67708(16) 0.37642(18) 0.1957(2) 0.0885(11) Uani 1 1 d . . .
H43A H 0.6524 0.3513 0.1508 0.133 Uiso 1 1 calc R . .
H43B H 0.6507 0.4173 0.1945 0.133 Uiso 1 1 calc R . .
H43C H 0.6792 0.3501 0.2381 0.133 Uiso 1 1 calc R . .
C44 C 0.77933(18) 0.13938(15) 0.2235(2) 0.0789(9) Uani 1 1 d . . .
H44A H 0.7372 0.1468 0.2365 0.118 Uiso 1 1 calc R . .
H44B H 0.8145 0.1124 0.2613 0.118 Uiso 1 1 calc R . .
H44C H 0.7645 0.1166 0.1764 0.118 Uiso 1 1 calc R . .
C65 C 0.9439(2) 0.57801(16) 0.0932(2) 0.0951(12) Uani 1 1 d . . .
H65 H 0.9415 0.6097 0.0569 0.114 Uiso 1 1 calc R . .
C41 C 0.74965(19) 0.43682(16) 0.13432(19) 0.0834(10) Uani 1 1 d . . .
H41A H 0.7978 0.4440 0.1337 0.125 Uiso 1 1 calc R . .
H41B H 0.7280 0.4793 0.1379 0.125 Uiso 1 1 calc R . .
H41C H 0.7196 0.4145 0.0892 0.125 Uiso 1 1 calc R . .
C64 C 0.9410(2) 0.53429(14) 0.1902(2) 0.0857(11) Uani 1 1 d . . .
H64 H 0.9362 0.5288 0.2360 0.103 Uiso 1 1 calc R . .
C63 C 1.0041(2) 0.19313(15) 0.03980(19) 0.0794(10) Uani 1 1 d . . .
H63A H 1.0345 0.2114 0.0873 0.119 Uiso 1 1 calc R . .
H63B H 1.0319 0.1615 0.0235 0.119 Uiso 1 1 calc R . .
H63C H 0.9626 0.1708 0.0445 0.119 Uiso 1 1 calc R . .
C59 C 1.2027(3) 0.5190(4) 0.0978(4) 0.219(4) Uani 1 1 d . . .
H59A H 1.2004 0.5102 0.0480 0.328 Uiso 1 1 calc R . .
H59B H 1.2405 0.5515 0.1211 0.328 Uiso 1 1 calc R . .
H59C H 1.1562 0.5364 0.0957 0.328 Uiso 1 1 calc R . .
C57 C 1.2182(2) 0.4603(2) 0.1386(3) 0.0981(14) Uani 1 1 d . . .
H57 H 1.2435 0.4689 0.1921 0.118 Uiso 1 1 calc R . .
C58 C 1.2630(3) 0.4161(4) 0.1085(6) 0.301(6) Uani 1 1 d . . .
H58A H 1.2389 0.4122 0.0554 0.451 Uiso 1 1 calc R . .
H58B H 1.2680 0.3724 0.1308 0.451 Uiso 1 1 calc R . .
H58C H 1.3108 0.4356 0.1202 0.451 Uiso 1 1 calc R . .
S1 S 0.43913(3) 0.30729(3) 0.27019(3) 0.04107(16) Uani 1 1 d . . .
P1 P 0.48322(3) 0.19289(3) 0.29745(3) 0.03884(16) Uani 1 1 d . . .
O1 O 0.43322(9) 0.18799(8) 0.34897(9) 0.0438(4) Uani 1 1 d . . .
O2 O 0.55395(9) 0.22827(8) 0.36618(9) 0.0445(4) Uani 1 1 d . . .
O3 O 0.53383(9) 0.20495(8) 0.24233(9) 0.0472(4) Uani 1 1 d . . .
O4 O 0.55249(10) 0.16136(9) 0.14512(10) 0.0568(5) Uani 1 1 d . . .
N1 N 0.41194(11) 0.16647(10) 0.21278(11) 0.0436(5) Uani 1 1 d . . .
C17 C 0.57847(13) 0.29209(11) 0.36305(13) 0.0397(5) Uani 1 1 d . . .
O6 O 0.31046(9) 0.19939(10) 0.23084(10) 0.0632(5) Uani 1 1 d . . .
N2 N 0.44105(11) 0.14541(11) 0.15861(11) 0.0484(5) Uani 1 1 d . . .
N3 N 0.51599(11) 0.11132(10) 0.32300(11) 0.0478(5) Uani 1 1 d . . .
O5 O 0.29953(10) 0.15514(11) 0.12067(11) 0.0700(6) Uani 1 1 d . . .
C6 C 0.40530(12) 0.30495(12) 0.34331(13) 0.0408(5) Uani 1 1 d . . .
C23 C 0.33710(14) 0.17204(12) 0.18314(14) 0.0462(6) Uani 1 1 d . . .
C1 C 0.41167(12) 0.24312(11) 0.37905(13) 0.0411(5) Uani 1 1 d . . .
C12 C 0.52830(12) 0.33875(11) 0.31873(13) 0.0400(5) Uani 1 1 d . . .
C27 C 0.50637(14) 0.16897(12) 0.18013(14) 0.0438(6) Uani 1 1 d . . .
C13 C 0.54718(14) 0.40515(12) 0.31365(14) 0.0477(6) Uani 1 1 d . . .
H13 H 0.5129 0.4351 0.2827 0.057 Uiso 1 1 calc R . .
C16 C 0.65061(13) 0.31118(12) 0.40555(13) 0.0446(6) Uani 1 1 d . . .
C5 C 0.37696(13) 0.36045(13) 0.36554(14) 0.0478(6) Uani 1 1 d . . .
H5 H 0.3731 0.4012 0.3407 0.057 Uiso 1 1 calc R . .
C3 C 0.36511(14) 0.29453(13) 0.46313(15) 0.0503(6) Uani 1 1 d . . .
H3 H 0.3519 0.2919 0.5046 0.060 Uiso 1 1 calc R . .
C2 C 0.39460(13) 0.23736(12) 0.44319(13) 0.0451(6) Uani 1 1 d . . .
C15 C 0.66700(14) 0.37879(13) 0.39981(14) 0.0506(6) Uani 1 1 d . . .
H15 H 0.7144 0.3933 0.4279 0.061 Uiso 1 1 calc R . .
C4 C 0.35421(14) 0.35525(13) 0.42495(15) 0.0515(6) Uani 1 1 d . . .
C14 C 0.61795(15) 0.42616(13) 0.35535(15) 0.0504(6) Uani 1 1 d . . .
C28 C 0.53153(16) 0.11296(14) 0.08403(16) 0.0607(7) Uani 1 1 d . . .
H28 H 0.4781 0.1138 0.0579 0.073 Uiso 1 1 calc R . .
C18 C 0.71013(13) 0.26224(14) 0.45192(15) 0.0538(7) Uani 1 1 d . . .
C7 C 0.40862(15) 0.17232(13) 0.48907(14) 0.0528(7) Uani 1 1 d . . .
C22 C 0.64159(17) 0.49720(14) 0.35204(19) 0.0731(9) Uani 1 1 d . . .
H22A H 0.6491 0.5042 0.3062 0.110 Uiso 1 1 calc R . .
H22B H 0.6866 0.5057 0.3935 0.110 Uiso 1 1 calc R . .
H22C H 0.6042 0.5273 0.3543 0.110 Uiso 1 1 calc R . .
C10 C 0.39555(19) 0.18265(16) 0.56218(17) 0.0736(9) Uani 1 1 d . . .
H10A H 0.4268 0.2181 0.5906 0.110 Uiso 1 1 calc R . .
H10B H 0.4067 0.1418 0.5907 0.110 Uiso 1 1 calc R . .
H10C H 0.3451 0.1945 0.5509 0.110 Uiso 1 1 calc R . .
C33 C 0.47802(18) 0.05855(14) 0.33795(17) 0.0656(8) Uani 1 1 d . . .
H33 H 0.4306 0.0606 0.3380 0.079 Uiso 1 1 calc R . .
C8 C 0.48925(16) 0.15109(16) 0.51061(17) 0.0695(8) Uani 1 1 d . . .
H8A H 0.4994 0.1440 0.4662 0.104 Uiso 1 1 calc R . .
H8B H 0.4979 0.1102 0.5390 0.104 Uiso 1 1 calc R . .
H8C H 0.5208 0.1858 0.5401 0.104 Uiso 1 1 calc R . .
C21 C 0.68337(17) 0.21615(18) 0.50066(19) 0.0842(10) Uani 1 1 d . . .
H21A H 0.6453 0.1871 0.4692 0.126 Uiso 1 1 calc R . .
H21B H 0.6644 0.2431 0.5307 0.126 Uiso 1 1 calc R . .
H21C H 0.7237 0.1895 0.5325 0.126 Uiso 1 1 calc R . .
N4 N 0.58477(19) 0.02021(15) 0.3448(2) 0.1102(12) Uani 1 1 d . . .
C24 C 0.23055(14) 0.20291(17) 0.20793(17) 0.0670(8) Uani 1 1 d . . .
H24 H 0.2091 0.2116 0.1541 0.080 Uiso 1 1 calc R . .
C19 C 0.77821(16) 0.29828(16) 0.50537(18) 0.0762(9) Uani 1 1 d . . .
H19A H 0.8137 0.2656 0.5337 0.114 Uiso 1 1 calc R . .
H19B H 0.7646 0.3262 0.5387 0.114 Uiso 1 1 calc R . .
H19C H 0.7991 0.3256 0.4773 0.114 Uiso 1 1 calc R . .
C9 C 0.35665(18) 0.11672(15) 0.44478(18) 0.0719(8) Uani 1 1 d . . .
H9A H 0.3068 0.1292 0.4361 0.108 Uiso 1 1 calc R . .
H9B H 0.3683 0.0755 0.4726 0.108 Uiso 1 1 calc R . .
H9C H 0.3622 0.1106 0.3978 0.108 Uiso 1 1 calc R . .
C32 C 0.5201(2) 0.00492(15) 0.35219(19) 0.0769(9) Uani 1 1 d . . .
H32 H 0.5077 -0.0370 0.3653 0.092 Uiso 1 1 calc R . .
C11 C 0.31970(18) 0.41390(15) 0.44944(19) 0.0758(9) Uani 1 1 d . . .
H11A H 0.3253 0.4079 0.5006 0.114 Uiso 1 1 calc R . .
H11B H 0.2684 0.4163 0.4187 0.114 Uiso 1 1 calc R . .
H11C H 0.3435 0.4548 0.4445 0.114 Uiso 1 1 calc R . .
C29 C 0.56745(19) 0.13470(19) 0.03181(18) 0.0860(10) Uani 1 1 d . . .
H29A H 0.5506 0.1789 0.0133 0.129 Uiso 1 1 calc R . .
H29B H 0.5551 0.1038 -0.0092 0.129 Uiso 1 1 calc R . .
H29C H 0.6198 0.1354 0.0578 0.129 Uiso 1 1 calc R . .
C26 C 0.2151(2) 0.2608(3) 0.2471(3) 0.1286(18) Uani 1 1 d . . .
H26A H 0.2359 0.2530 0.2999 0.193 Uiso 1 1 calc R . .
H26B H 0.1629 0.2666 0.2315 0.193 Uiso 1 1 calc R . .
H26C H 0.2364 0.3005 0.2353 0.193 Uiso 1 1 calc R . .
C31 C 0.58032(18) 0.08364(17) 0.3270(2) 0.0898(11) Uani 1 1 d . . .
H31 H 0.6172 0.1072 0.3180 0.108 Uiso 1 1 calc R . .
C20 C 0.73278(17) 0.22037(17) 0.39779(19) 0.0786(10) Uani 1 1 d . . .
H20A H 0.7700 0.1887 0.4253 0.118 Uiso 1 1 calc R . .
H20B H 0.7518 0.2494 0.3696 0.118 Uiso 1 1 calc R . .
H20C H 0.6908 0.1966 0.3644 0.118 Uiso 1 1 calc R . .
C25 C 0.2020(2) 0.1376(3) 0.2231(3) 0.150(2) Uani 1 1 d . . .
H25A H 0.2199 0.1018 0.2011 0.225 Uiso 1 1 calc R . .
H25B H 0.1492 0.1381 0.2020 0.225 Uiso 1 1 calc R . .
H25C H 0.2183 0.1308 0.2761 0.225 Uiso 1 1 calc R . .
C30 C 0.5546(2) 0.04435(16) 0.1165(2) 0.0909(11) Uani 1 1 d . . .
H30A H 0.6069 0.0434 0.1425 0.136 Uiso 1 1 calc R . .
H30B H 0.5408 0.0116 0.0771 0.136 Uiso 1 1 calc R . .
H30C H 0.5309 0.0340 0.1507 0.136 Uiso 1 1 calc R . .

loop_
_atom_site_aniso_label
_atom_site_aniso_U_11
_atom_site_aniso_U_22
_atom_site_aniso_U_33
_atom_site_aniso_U_23
_atom_site_aniso_U_13
_atom_site_aniso_U_12
S2 0.0458(3) 0.0321(3) 0.0402(3) -0.0037(2) 0.0190(3) 0.0006(2)
P2 0.0497(4) 0.0303(3) 0.0447(4) 0.0014(3) 0.0242(3) 0.0029(3)
O9 0.0422(9) 0.0430(9) 0.0432(9) 0.0026(7) 0.0193(8) 0.0053(7)
O7 0.0587(10) 0.0317(8) 0.0616(11) -0.0009(7) 0.0370(9) 0.0035(7)
O8 0.0638(11) 0.0285(8) 0.0440(9) -0.0017(7) 0.0217(8) -0.0003(7)
O10 0.0427(9) 0.0575(11) 0.0437(10) -0.0111(8) 0.0151(8) -0.0025(8)
C45 0.0365(12) 0.0346(12) 0.0398(13) -0.0040(10) 0.0159(10) -0.0003(10)
N5 0.0484(12) 0.0400(11) 0.0459(12) -0.0078(9) 0.0245(10) -0.0068(9)
N6 0.0446(12) 0.0473(12) 0.0443(11) -0.0085(9) 0.0223(10) -0.0062(9)
C50 0.0408(13) 0.0351(12) 0.0437(13) -0.0019(10) 0.0213(11) -0.0020(10)
C34 0.0492(14) 0.0381(13) 0.0350(12) -0.0026(10) 0.0195(11) -0.0002(11)
N7 0.0665(14) 0.0340(11) 0.0556(13) 0.0079(9) 0.0310(11) 0.0049(10)
C46 0.0382(13) 0.0336(12) 0.0519(15) -0.0012(11) 0.0192(11) -0.0004(10)
C49 0.0447(14) 0.0393(13) 0.0451(14) -0.0069(11) 0.0211(11) -0.0068(11)
C39 0.0439(13) 0.0377(12) 0.0345(12) -0.0026(10) 0.0152(10) -0.0025(10)
C60 0.0461(15) 0.0411(13) 0.0397(13) 0.0040(11) 0.0206(11) 0.0005(11)
C47 0.0370(13) 0.0458(14) 0.0468(14) 0.0032(11) 0.0143(11) -0.0026(10)
C48 0.0427(14) 0.0503(15) 0.0455(14) -0.0060(11) 0.0154(12) -0.0094(11)
C35 0.0464(14) 0.0503(15) 0.0382(13) -0.0034(11) 0.0165(11) 0.0030(11)
O12 0.0605(12) 0.0837(14) 0.0961(16) -0.0397(12) 0.0481(12) -0.0330(11)
C61 0.0486(15) 0.0651(17) 0.0480(15) -0.0163(13) 0.0260(12) -0.0081(13)
C36 0.0413(14) 0.0640(17) 0.0465(15) -0.0038(12) 0.0168(12) -0.0078(13)
C51 0.0609(16) 0.0417(14) 0.0546(16) -0.0131(12) 0.0253(13) -0.0075(12)
C38 0.0505(15) 0.0377(13) 0.0411(14) -0.0020(10) 0.0123(11) -0.0043(11)
C37 0.0539(16) 0.0477(15) 0.0469(15) -0.0036(11) 0.0177(13) -0.0114(12)
C56 0.0567(16) 0.0530(16) 0.0618(17) -0.0139(14) 0.0296(14) -0.0092(13)
O11 0.1050(18) 0.0948(17) 0.1010(17) -0.0540(14) 0.0662(15) -0.0556(14)
C54 0.076(2) 0.0574(17) 0.072(2) -0.0193(15) 0.0369(17) 0.0045(15)
C40 0.0549(17) 0.0586(17) 0.0671(19) -0.0086(14) 0.0253(14) 0.0109(13)
C55 0.0548(17) 0.0583(17) 0.0634(18) 0.0062(14) 0.0040(14) 0.0008(14)
C52 0.093(2) 0.0588(18) 0.065(2) -0.0247(15) 0.0219(18) -0.0085(17)
C66 0.109(3) 0.0548(18) 0.077(2) 0.0230(15) 0.055(2) 0.0178(17)
C62 0.072(2) 0.139(3) 0.061(2) -0.043(2) 0.0259(17) -0.006(2)
C53 0.093(2) 0.0396(15) 0.088(2) -0.0128(14) 0.0434(19) -0.0148(15)
N8 0.170(3) 0.0382(15) 0.112(2) 0.0211(15) 0.077(2) 0.0262(17)
C42 0.075(2) 0.082(2) 0.092(2) -0.0351(19) 0.0385(19) 0.0054(17)
C43 0.0528(19) 0.095(3) 0.115(3) -0.017(2) 0.0285(19) 0.0133(18)
C44 0.075(2) 0.0597(19) 0.103(3) 0.0006(18) 0.035(2) -0.0222(16)
C65 0.138(3) 0.051(2) 0.118(3) 0.042(2) 0.073(3) 0.023(2)
C41 0.085(2) 0.066(2) 0.093(2) 0.0125(18) 0.025(2) 0.0317(18)
C64 0.150(3) 0.0394(16) 0.088(2) 0.0094(16) 0.068(2) 0.0233(18)
C63 0.106(3) 0.0609(19) 0.080(2) -0.0038(17) 0.044(2) 0.0190(18)
C59 0.154(6) 0.217(8) 0.265(9) 0.055(7) 0.055(6) -0.092(5)
C57 0.089(3) 0.103(3) 0.135(3) -0.056(3) 0.080(3) -0.057(2)
C58 0.174(6) 0.249(8) 0.599(16) -0.279(10) 0.282(9) -0.148(6)
S1 0.0418(3) 0.0424(3) 0.0389(3) 0.0030(3) 0.0150(3) 0.0054(3)
P1 0.0387(3) 0.0371(3) 0.0407(3) 0.0002(3) 0.0148(3) 0.0056(3)
O1 0.0511(10) 0.0395(9) 0.0463(10) 0.0036(7) 0.0244(8) 0.0050(7)
O2 0.0432(9) 0.0421(9) 0.0423(9) 0.0067(7) 0.0090(7) 0.0023(7)
O3 0.0476(10) 0.0488(10) 0.0499(10) -0.0042(8) 0.0236(8) 0.0004(8)
O4 0.0623(12) 0.0613(11) 0.0603(11) -0.0086(9) 0.0386(10) 0.0000(9)
N1 0.0410(11) 0.0458(11) 0.0458(12) -0.0048(9) 0.0182(9) 0.0025(9)
C17 0.0437(14) 0.0400(13) 0.0396(13) 0.0005(10) 0.0201(11) 0.0000(10)
O6 0.0403(10) 0.0939(15) 0.0554(12) -0.0154(10) 0.0176(9) 0.0069(10)
N2 0.0516(13) 0.0530(13) 0.0458(12) -0.0033(10) 0.0240(10) 0.0023(10)
N3 0.0481(12) 0.0402(11) 0.0518(13) 0.0014(9) 0.0149(10) 0.0074(10)
O5 0.0521(11) 0.0953(16) 0.0525(12) -0.0119(11) 0.0079(10) 0.0152(10)
C6 0.0362(13) 0.0461(14) 0.0412(13) 0.0004(11) 0.0155(11) 0.0025(10)
C23 0.0517(16) 0.0452(14) 0.0437(15) -0.0007(11) 0.0201(13) 0.0062(12)
C1 0.0367(12) 0.0413(13) 0.0467(14) 0.0008(11) 0.0172(11) 0.0019(10)
C12 0.0414(13) 0.0423(13) 0.0407(13) -0.0005(10) 0.0203(11) 0.0010(10)
C27 0.0497(15) 0.0408(13) 0.0469(14) 0.0004(11) 0.0249(12) 0.0026(11)
C13 0.0571(16) 0.0421(14) 0.0519(15) 0.0031(11) 0.0297(13) 0.0077(12)
C16 0.0428(14) 0.0537(15) 0.0412(14) -0.0037(11) 0.0202(11) 0.0008(11)
C5 0.0452(14) 0.0414(14) 0.0597(16) 0.0005(12) 0.0228(13) 0.0042(11)
C3 0.0477(15) 0.0590(17) 0.0524(16) -0.0064(13) 0.0280(13) -0.0058(12)
C2 0.0400(13) 0.0523(15) 0.0461(14) -0.0004(11) 0.0196(11) -0.0009(11)
C15 0.0447(14) 0.0560(16) 0.0557(16) -0.0096(13) 0.0238(13) -0.0084(12)
C4 0.0472(15) 0.0503(15) 0.0643(17) -0.0081(13) 0.0291(13) -0.0009(12)
C14 0.0567(16) 0.0456(15) 0.0569(16) -0.0035(12) 0.0304(14) -0.0026(12)
C28 0.0649(18) 0.0705(19) 0.0553(17) -0.0144(14) 0.0321(15) -0.0008(15)
C18 0.0405(14) 0.0642(17) 0.0518(16) 0.0010(13) 0.0116(12) 0.0042(12)
C7 0.0554(16) 0.0574(16) 0.0520(16) 0.0075(13) 0.0272(13) -0.0014(13)
C22 0.078(2) 0.0476(17) 0.097(2) -0.0091(16) 0.0363(19) -0.0116(15)
C10 0.092(2) 0.077(2) 0.0626(19) 0.0097(16) 0.0420(18) -0.0030(18)
C33 0.078(2) 0.0455(16) 0.083(2) 0.0105(14) 0.0414(18) 0.0068(15)
C8 0.068(2) 0.079(2) 0.0627(19) 0.0232(16) 0.0267(16) 0.0142(16)
C21 0.065(2) 0.096(3) 0.077(2) 0.0356(19) 0.0092(18) 0.0071(18)
N4 0.094(2) 0.0597(19) 0.156(3) 0.0113(19) 0.023(2) 0.0363(17)
C24 0.0362(15) 0.107(3) 0.0563(18) -0.0008(16) 0.0157(13) 0.0077(15)
C19 0.0545(18) 0.086(2) 0.072(2) -0.0123(17) 0.0050(16) 0.0010(16)
C9 0.087(2) 0.0596(18) 0.077(2) 0.0006(15) 0.0396(18) -0.0128(16)
C32 0.102(3) 0.0413(17) 0.089(2) 0.0142(15) 0.037(2) 0.0142(17)
C11 0.088(2) 0.0627(19) 0.101(2) -0.0092(17) 0.062(2) 0.0104(17)
C29 0.098(3) 0.111(3) 0.071(2) -0.001(2) 0.056(2) 0.001(2)
C26 0.063(2) 0.157(4) 0.169(5) -0.046(4) 0.047(3) 0.019(3)
C31 0.0567(19) 0.057(2) 0.153(4) 0.008(2) 0.036(2) 0.0188(16)
C20 0.0561(18) 0.083(2) 0.088(2) -0.0229(18) 0.0175(17) 0.0137(16)
C25 0.078(3) 0.146(4) 0.226(6) 0.058(4) 0.056(4) -0.016(3)
C30 0.132(3) 0.060(2) 0.100(3) -0.0052(19) 0.066(3) 0.012(2)

loop_
_atom_type_symbol
_atom_type_description
_atom_type_scat_dispersion_real
_atom_type_scat_dispersion_imag
_atom_type_scat_source
C C 0.0033 0.0016 'International Tables Vol C Tables 4.2.6.8 and 6.1.1.4'
H H 0.0000 0.0000 'International Tables Vol C Tables 4.2.6.8 and 6.1.1.4'
N N 0.0061 0.0033 'International Tables Vol C Tables 4.2.6.8 and 6.1.1.4'
O O 0.0106 0.0060 'International Tables Vol C Tables 4.2.6.8 and 6.1.1.4'
P P 0.1023 0.0942 'International Tables Vol C Tables 4.2.6.8 and 6.1.1.4'
S S 0.1246 0.1234 'International Tables Vol C Tables 4.2.6.8 and 6.1.1.4'

loop_
_geom_angle_atom_site_label_1
_geom_angle_atom_site_label_2
_geom_angle_atom_site_label_3
_geom_angle
_geom_angle_site_symmetry_1
_geom_angle_site_symmetry_3
_geom_angle_publ_flag
C39 S2 C45 105.23(10) . . ?
C39 S2 P2 91.14(8) . . ?
C45 S2 P2 90.32(7) . . ?
O8 P2 O7 90.53(9) . . ?
O8 P2 O9 172.02(8) . . ?
O7 P2 O9 87.81(8) . . ?
O8 P2 N7 92.24(9) . . ?
O7 P2 N7 92.53(9) . . ?
O9 P2 N7 95.63(9) . . ?
O8 P2 N5 95.41(9) . . ?
O7 P2 N5 168.74(9) . . ?
O9 P2 N5 84.99(8) . . ?
N7 P2 N5 96.79(10) . . ?
O8 P2 S2 88.08(6) . . ?
O7 P2 S2 85.67(6) . . ?
O9 P2 S2 84.02(6) . . ?
N7 P2 S2 178.17(8) . . ?
N5 P2 S2 84.97(7) . . ?
C60 O9 P2 110.78(14) . . ?
C34 O7 P2 124.23(14) . . ?
C50 O8 P2 124.49(14) . . ?
C60 O10 C61 116.18(18) . . ?
C46 C45 C50 122.8(2) . . ?
C46 C45 S2 120.63(17) . . ?
C50 C45 S2 116.55(17) . . ?
C56 N5 N6 117.25(19) . . ?
C56 N5 P2 127.99(17) . . ?
N6 N5 P2 113.61(14) . . ?
C60 N6 N5 105.63(19) . . ?
O8 C50 C45 120.4(2) . . ?
O8 C50 C49 119.85(19) . . ?
C45 C50 C49 119.7(2) . . ?
O7 C34 C39 119.3(2) . . ?
O7 C34 C35 120.8(2) . . ?
C39 C34 C35 119.9(2) . . ?
C64 N7 C66 104.4(2) . . ?
C64 N7 P2 129.9(2) . . ?
C66 N7 P2 125.66(19) . . ?
C47 C46 C45 119.0(2) . . ?
C48 C49 C50 115.7(2) . . ?
C48 C49 C51 122.0(2) . . ?
C50 C49 C51 122.1(2) . . ?
C38 C39 C34 122.4(2) . . ?
C38 C39 S2 122.22(18) . . ?
C34 C39 S2 115.34(17) . . ?
N6 C60 O10 126.5(2) . . ?
N6 C60 O9 120.8(2) . . ?
O10 C60 O9 112.7(2) . . ?
C46 C47 C48 117.9(2) . . ?
C46 C47 C55 121.3(2) . . ?
C48 C47 C55 120.8(2) . . ?
C49 C48 C47 124.5(2) . . ?
C36 C35 C34 115.7(2) . . ?
C36 C35 C40 122.6(2) . . ?
C34 C35 C40 121.6(2) . . ?
C56 O12 C57 116.5(2) . . ?
O10 C61 C62 106.0(2) . . ?
O10 C61 C63 108.8(2) . . ?
C62 C61 C63 112.8(3) . . ?
C35 C36 C37 124.9(2) . . ?
C53 C51 C52 107.9(2) . . ?
C53 C51 C54 110.3(2) . . ?
C52 C51 C54 107.4(2) . . ?
C53 C51 C49 111.9(2) . . ?
C52 C51 C49 111.4(2) . . ?
C54 C51 C49 107.8(2) . . ?
C37 C38 C39 119.0(2) . . ?
C38 C37 C36 118.2(2) . . ?
C38 C37 C44 121.5(3) . . ?
C36 C37 C44 120.3(2) . . ?
O11 C56 O12 124.3(3) . . ?
O11 C56 N5 124.4(2) . . ?
O12 C56 N5 111.3(2) . . ?
C41 C40 C35 111.6(2) . . ?
C41 C40 C43 107.9(3) . . ?
C35 C40 C43 111.3(2) . . ?
C41 C40 C42 109.8(3) . . ?
C35 C40 C42 107.9(2) . . ?
C43 C40 C42 108.3(2) . . ?
C65 C66 N7 106.1(3) . . ?
C64 N8 C65 104.1(3) . . ?
C66 C65 N8 111.5(3) . . ?
N8 C64 N7 113.9(3) . . ?
C59 C57 O12 109.5(4) . . ?
C59 C57 C58 108.1(6) . . ?
O12 C57 C58 103.6(3) . . ?
C12 S1 C6 100.24(11) . . ?
C12 S1 P1 90.85(8) . . ?
C6 S1 P1 90.66(8) . . ?
O1 P1 O2 92.90(9) . . ?
O1 P1 O3 175.27(8) . . ?
O2 P1 O3 86.16(8) . . ?
O1 P1 N3 90.79(9) . . ?
O2 P1 N3 93.31(9) . . ?
O3 P1 N3 93.89(9) . . ?
O1 P1 N1 95.53(9) . . ?
O2 P1 N1 168.94(9) . . ?
O3 P1 N1 84.86(9) . . ?
N3 P1 N1 93.73(10) . . ?
O1 P1 S1 86.67(6) . . ?
O2 P1 S1 84.29(6) . . ?
O3 P1 S1 88.62(6) . . ?
N3 P1 S1 176.41(8) . . ?
N1 P1 S1 89.04(7) . . ?
C1 O1 P1 123.68(14) . . ?
C17 O2 P1 123.80(14) . . ?
C27 O3 P1 110.54(15) . . ?
C27 O4 C28 116.6(2) . . ?
C23 N1 N2 112.14(19) . . ?
C23 N1 P1 135.29(17) . . ?
N2 N1 P1 111.46(14) . . ?
O2 C17 C12 117.8(2) . . ?
O2 C17 C16 121.5(2) . . ?
C12 C17 C16 120.6(2) . . ?
C23 O6 C24 117.5(2) . . ?
C27 N2 N1 106.24(19) . . ?
C31 N3 C33 104.1(2) . . ?
C31 N3 P1 129.2(2) . . ?
C33 N3 P1 126.57(18) . . ?
C5 C6 C1 121.8(2) . . ?
C5 C6 S1 122.89(19) . . ?
C1 C6 S1 115.28(17) . . ?
O5 C23 O6 123.7(2) . . ?
O5 C23 N1 123.9(2) . . ?
O6 C23 N1 112.3(2) . . ?
O1 C1 C6 118.6(2) . . ?
O1 C1 C2 121.2(2) . . ?
C6 C1 C2 120.2(2) . . ?
C13 C12 C17 122.2(2) . . ?
C13 C12 S1 122.64(19) . . ?
C17 C12 S1 115.12(17) . . ?
N2 C27 O4 125.7(2) . . ?
N2 C27 O3 120.7(2) . . ?
O4 C27 O3 113.5(2) . . ?
C14 C13 C12 118.9(2) . . ?
C15 C16 C17 115.3(2) . . ?
C15 C16 C18 120.8(2) . . ?
C17 C16 C18 123.8(2) . . ?
C6 C5 C4 119.5(2) . . ?
C4 C3 C2 124.1(2) . . ?
C3 C2 C1 115.9(2) . . ?
C3 C2 C7 122.2(2) . . ?
C1 C2 C7 121.9(2) . . ?
C14 C15 C16 125.1(2) . . ?
C5 C4 C3 118.2(2) . . ?
C5 C4 C11 121.5(3) . . ?
C3 C4 C11 120.3(2) . . ?
C13 C14 C15 117.9(2) . . ?
C13 C14 C22 121.3(2) . . ?
C15 C14 C22 120.8(3) . . ?
O4 C28 C29 107.0(2) . . ?
O4 C28 C30 108.2(2) . . ?
C29 C28 C30 113.6(3) . . ?
C20 C18 C16 107.5(2) . . ?
C20 C18 C19 108.3(2) . . ?
C16 C18 C19 112.4(2) . . ?
C20 C18 C21 110.2(3) . . ?
C16 C18 C21 112.2(2) . . ?
C19 C18 C21 106.1(2) . . ?
C9 C7 C2 110.4(2) . . ?
C9 C7 C8 110.9(2) . . ?
C2 C7 C8 109.5(2) . . ?
C9 C7 C10 107.8(2) . . ?
C2 C7 C10 111.2(2) . . ?
C8 C7 C10 107.1(2) . . ?
C32 C33 N3 108.4(3) . . ?
C31 N4 C32 105.7(3) . . ?
O6 C24 C26 106.5(3) . . ?
O6 C24 C25 109.8(3) . . ?
C26 C24 C25 114.7(4) . . ?
C33 C32 N4 109.5(3) . . ?
N4 C31 N3 112.3(3) . . ?

loop_
_geom_bond_atom_site_label_1
_geom_bond_atom_site_label_2
_geom_bond_distance
_geom_bond_site_symmetry_2
_geom_bond_publ_flag
S2 C39 1.768(2) . ?
S2 C45 1.771(2) . ?
S2 P2 2.4299(8) . ?
P2 O8 1.6586(17) . ?
P2 O7 1.6786(16) . ?
P2 O9 1.7165(17) . ?
P2 N7 1.729(2) . ?
P2 N5 1.7670(19) . ?
O9 C60 1.345(3) . ?
O7 C34 1.364(3) . ?
O8 C50 1.370(3) . ?
O10 C60 1.325(3) . ?
O10 C61 1.473(3) . ?
C45 C46 1.380(3) . ?
C45 C50 1.380(3) . ?
N5 C56 1.373(3) . ?
N5 N6 1.424(3) . ?
N6 C60 1.272(3) . ?
C50 C49 1.411(3) . ?
C34 C39 1.393(3) . ?
C34 C35 1.407(3) . ?
N7 C64 1.340(3) . ?
N7 C66 1.380(3) . ?
C46 C47 1.377(3) . ?
C49 C48 1.388(3) . ?
C49 C51 1.537(3) . ?
C39 C38 1.384(3) . ?
C47 C48 1.398(3) . ?
C47 C55 1.510(3) . ?
C35 C36 1.388(3) . ?
C35 C40 1.533(3) . ?
O12 C56 1.325(3) . ?
O12 C57 1.470(3) . ?
C61 C62 1.490(4) . ?
C61 C63 1.498(4) . ?
C36 C37 1.391(4) . ?
C51 C53 1.528(4) . ?
C51 C52 1.531(4) . ?
C51 C54 1.536(4) . ?
C38 C37 1.376(3) . ?
C37 C44 1.514(4) . ?
C56 O11 1.194(3) . ?
C40 C41 1.526(4) . ?
C40 C43 1.534(4) . ?
C40 C42 1.543(4) . ?
C66 C65 1.338(4) . ?
N8 C64 1.303(4) . ?
N8 C65 1.341(4) . ?
C59 C57 1.380(7) . ?
C57 C58 1.503(6) . ?
S1 C12 1.763(2) . ?
S1 C6 1.769(2) . ?
S1 P1 2.4217(8) . ?
P1 O1 1.6388(16) . ?
P1 O2 1.6760(17) . ?
P1 O3 1.7205(17) . ?
P1 N3 1.747(2) . ?
P1 N1 1.789(2) . ?
O1 C1 1.379(3) . ?
O2 C17 1.367(3) . ?
O3 C27 1.328(3) . ?
O4 C27 1.324(3) . ?
O4 C28 1.458(3) . ?
N1 C23 1.367(3) . ?
N1 N2 1.428(3) . ?
C17 C12 1.391(3) . ?
C17 C16 1.398(3) . ?
O6 C23 1.332(3) . ?
O6 C24 1.463(3) . ?
N2 C27 1.279(3) . ?
N3 C31 1.352(4) . ?
N3 C33 1.378(3) . ?
O5 C23 1.203(3) . ?
C6 C5 1.375(3) . ?
C6 C1 1.393(3) . ?
C1 C2 1.402(3) . ?
C12 C13 1.385(3) . ?
C13 C14 1.384(4) . ?
C16 C15 1.397(3) . ?
C16 C18 1.527(3) . ?
C5 C4 1.380(3) . ?
C3 C4 1.389(4) . ?
C3 C2 1.394(3) . ?
C2 C7 1.534(4) . ?
C15 C14 1.391(4) . ?
C4 C11 1.510(4) . ?
C14 C22 1.496(4) . ?
C28 C29 1.493(4) . ?
C28 C30 1.500(4) . ?
C18 C20 1.526(4) . ?
C18 C19 1.528(4) . ?
C18 C21 1.539(4) . ?
C7 C9 1.531(4) . ?
C7 C8 1.537(4) . ?
C7 C10 1.539(4) . ?
C33 C32 1.314(4) . ?
N4 C31 1.302(4) . ?
N4 C32 1.363(4) . ?
C24 C26 1.469(5) . ?
C24 C25 1.487(5) . ?
